data_2206563
loop_
_publ_author_name
'Mehmet Akkurt'
'Sevim T\"urktekin'
'Yamna Baryala'
'Abdelfettah Zerzouf'
'Moussa Salem'
'El-Mokhtar Essassi'
'Orhan B\"uy\"ukg\"ung\"or'

_publ_section_title
;
 Ethyl 3-methyl-1-oxo-4<i>H</i>-1,4-benzothiazine-2-carboxylate
;
_journal_coeditor_code SU6218
_journal_issue 8
_journal_name_full 'Acta Crystallographica Section E'
_journal_page_first o2716
_journal_page_last o2717
_journal_paper_doi 10.1107/S1600536805023548
_journal_volume 61
_journal_year 2005
_chemical_formula_iupac 'C12 H13 N O3 S'
_chemical_formula_moiety 'C12 H13 N O3 S'
_chemical_formula_sum 'C12 H13 N O3 S'
_chemical_formula_weight 251.30
_chemical_name_systematic
;
Ethyl 3-methyl-1-oxo-4H-1,4-benzothiazine-2-carboxylate
;
_space_group_IT_number 43
_symmetry_cell_setting orthorhombic
_symmetry_space_group_name_Hall 'F 2 -2d'
_symmetry_space_group_name_H-M 'F d d 2'
_atom_sites_solution_hydrogens geom
_atom_sites_solution_primary direct
_atom_sites_solution_secondary difmap
_cell_angle_alpha 90
_cell_angle_beta 90
_cell_angle_gamma 90
_cell_formula_units_Z 16
_cell_length_a 12.9935(13)
_cell_length_b 33.042(4)
_cell_length_c 11.1555(13)
_cell_measurement_reflns_used 9568
_cell_measurement_temperature 296
_cell_measurement_theta_max 27.25
_cell_measurement_theta_min 2.47
_cell_volume 4789.4(9)
_computing_cell_refinement X-AREA
_computing_data_collection 'X-AREA (Stoe & Cie, 2002)'
_computing_data_reduction 'X-RED32 (Stoe & Cie, 2002)'
_computing_molecular_graphics 'ORTEP-3 for Windows (Farrugia, 1997)'
_computing_publication_material 'WinGX (Farrugia, 1999)'
_computing_structure_refinement 'SHELXL97 (Sheldrick, 1997)'
_computing_structure_solution 'SHELXS97 (Sheldrick, 1997)'
_diffrn_ambient_temperature 296
_diffrn_detector_area_resol_mean 6.67
_diffrn_measured_fraction_theta_full 0.989
_diffrn_measured_fraction_theta_max 0.989
_diffrn_measurement_device '2-circle goniometer'
_diffrn_measurement_device_type 'Stoe IPDS-II'
_diffrn_measurement_method \w
_diffrn_radiation_monochromator 'plane graphite'
_diffrn_radiation_type 'Mo K\a'
_diffrn_radiation_wavelength 0.71073
_diffrn_reflns_av_R_equivalents 0.0337
_diffrn_reflns_av_sigmaI/netI 0.0283
_diffrn_reflns_limit_h_max 16
_diffrn_reflns_limit_h_min -16
_diffrn_reflns_limit_k_max 40
_diffrn_reflns_limit_k_min -41
_diffrn_reflns_limit_l_max 14
_diffrn_reflns_limit_l_min -12
_diffrn_reflns_number 6798
_diffrn_reflns_reduction_process ' ?'
_diffrn_reflns_theta_full 27.15
_diffrn_reflns_theta_max 27.15
_diffrn_reflns_theta_min 2.48
_diffrn_standards_number 0
_exptl_absorpt_coefficient_mu 0.266
_exptl_absorpt_correction_T_max 0.974
_exptl_absorpt_correction_T_min 0.861
_exptl_absorpt_correction_type integration
_exptl_absorpt_process_details '(X-RED32; Stoe & Cie, 2002)'
_exptl_crystal_colour 'pale yellow'
_exptl_crystal_density_diffrn 1.394
_exptl_crystal_density_method 'Not Measured'
_exptl_crystal_description prism
_exptl_crystal_F_000 2112
_exptl_crystal_size_max 0.580
_exptl_crystal_size_mid 0.317
_exptl_crystal_size_min 0.100
_refine_diff_density_max 0.326
_refine_diff_density_min -0.180
_refine_ls_abs_structure_details 'Flack (1983), 977 Friedel pairs'
_refine_ls_abs_structure_Flack 0.001(3)
_refine_ls_extinction_coef 0.0009(2)
_refine_ls_extinction_expression FC^*^=KFC[1+0.001XFC^2^\L^3^/SIN(2\Q)]^-1/4^
_refine_ls_extinction_method SHELXL97
_refine_ls_goodness_of_fit_ref 1.004
_refine_ls_hydrogen_treatment constr
_refine_ls_matrix_type full
_refine_ls_number_parameters 157
_refine_ls_number_reflns 2369
_refine_ls_number_restraints 1
_refine_ls_restrained_S_all 1.004
_refine_ls_R_factor_all 0.0409
_refine_ls_R_factor_gt 0.0328
_refine_ls_shift/su_max 0.000
_refine_ls_shift/su_mean 0.000
_refine_ls_structure_factor_coef Fsqd
_refine_ls_weighting_details 'calc w=1/[\s^2^(Fo^2^)+(0.0541P)^2^] where P = (Fo^2^+2Fc^2^)/3'
_refine_ls_weighting_scheme calc
_refine_ls_wR_factor_gt 0.0787
_refine_ls_wR_factor_ref 0.0819
_reflns_number_gt 2037
_reflns_number_total 2369
_reflns_threshold_expression I>2\s(I)
_cod_data_source_file su6218.cif
_cod_data_source_block I
_cod_depositor_comments
;
The following automatic conversions were performed:
'_symmetry_cell_setting' value 'Orthorhombic' changed to 'orthorhombic'
according to '/home/saulius/struct/CIF-dictionaries/cif_core.dic'
dictionary named 'cif_core.dic' version 2.4.1 from 2010-06-29.

Automatic conversion script
Id: cif_fix_enum 1527 2010-12-29 10:47:43Z saulius 

The following automatic conversions were performed:

'_symmetry_cell_setting' value 'Orthorhombic' changed to
'orthorhombic' according to
/home/saulius/struct/CIF-dictionaries/cif_core.dic dictionary named
'cif_core.dic' version 2.4.1 from 2010-06-29.

Automatic conversion script
Id: cif_fix_values 1715 2011-07-08 13:25:40Z adriana 
;
_cod_database_code 2206563

loop_
_symmetry_equiv_pos_site_id
_symmetry_equiv_pos_as_xyz
1 x,y,z
2 -x,-y,z
3 1/4-x,1/4+y,1/4+z
4 3/4+x,3/4-y,1/4+z
5 x,1/2+y,1/2+z
6 -x,1/2-y,1/2+z
7 1/4-x,3/4+y,3/4+z
8 3/4+x,1/4-y,3/4+z
9 1/2+x,y,1/2+z
10 1/2-x,-y,1/2+z
11 3/4-x,1/4+y,3/4+z
12 1/4+x,3/4-y,3/4+z
13 1/2+x,1/2+y,z
14 1/2-x,1/2-y,z
15 3/4-x,3/4+y,1/4+z
16 1/4+x,1/4-y,1/4+z

loop_
_atom_site_aniso_label
_atom_site_aniso_U_11
_atom_site_aniso_U_22
_atom_site_aniso_U_33
_atom_site_aniso_U_12
_atom_site_aniso_U_13
_atom_site_aniso_U_23
S1 0.0528(3) 0.0331(2) 0.0282(2) 0.0001(2) 0.0013(2) -0.0010(2)
O1 0.0700(11) 0.0429(9) 0.0402(9) -0.0140(7) -0.0187(7) 0.0066(7)
O2 0.0918(15) 0.0366(10) 0.0615(12) -0.0072(9) 0.0094(9) 0.0094(9)
O3 0.0675(10) 0.0462(10) 0.0362(9) -0.0024(7) 0.0038(7) 0.0097(7)
N1 0.0538(9) 0.0370(9) 0.0315(8) 0.0030(7) 0.0081(8) -0.0039(8)
C1 0.0421(10) 0.0365(11) 0.0339(11) 0.0001(7) 0.0008(10) -0.0009(10)
C2 0.0648(14) 0.0550(15) 0.0314(12) 0.0034(11) -0.0016(10) 0.0009(11)
C3 0.0738(17) 0.0574(17) 0.0407(13) 0.0055(12) -0.0080(12) 0.0126(12)
C4 0.0675(14) 0.0436(13) 0.0580(15) 0.0126(11) -0.0034(13) 0.0076(12)
C5 0.0553(13) 0.0397(12) 0.0438(12) 0.0084(10) 0.0000(10) -0.0056(10)
C6 0.0415(11) 0.0333(11) 0.0359(11) -0.0010(8) 0.0002(8) -0.0006(9)
C7 0.0451(11) 0.0310(10) 0.0373(11) -0.0021(8) 0.0005(8) 0.0019(8)
C8 0.0430(10) 0.0320(11) 0.0392(11) -0.0030(8) 0.0027(8) -0.0018(9)
C9 0.0634(14) 0.0372(13) 0.0564(15) 0.0049(11) 0.0100(11) -0.0022(11)
C10 0.0470(12) 0.0392(13) 0.0431(12) -0.0015(9) 0.0012(9) 0.0046(10)
C11 0.0831(19) 0.0703(18) 0.0422(17) 0.0003(15) 0.0064(12) 0.0226(13)
C12 0.104(3) 0.124(4) 0.081(3) -0.021(2) 0.016(2) 0.037(3)

loop_
_atom_site_label
_atom_site_fract_x
_atom_site_fract_y
_atom_site_fract_z
_atom_site_U_iso_or_equiv
_atom_site_thermal_displace_type
_atom_site_calc_flag
_atom_site_refinement_flags
_atom_site_occupancy
_atom_site_type_symbol
S1 0.11438(4) 0.223890(10) 0.41762(4) 0.03800(10) Uani . . 1.000 S
O1 0.00760(14) 0.20995(5) 0.38434(15) 0.0510(6) Uani . . 1.000 O
O2 0.12503(17) 0.33960(5) 0.36163(19) 0.0633(7) Uani . . 1.000 O
O3 0.12934(14) 0.28300(5) 0.25140(15) 0.0500(6) Uani . . 1.000 O
N1 0.07603(14) 0.26397(5) 0.66416(17) 0.0408(5) Uani . . 1.000 N
C1 0.11329(14) 0.22473(6) 0.66626(19) 0.0375(6) Uani . . 1.000 C
C2 0.12719(19) 0.20536(9) 0.7769(2) 0.0504(8) Uani . . 1.000 C
C3 0.1628(2) 0.16653(9) 0.7801(2) 0.0573(9) Uani . . 1.000 C
C4 0.1871(2) 0.14584(8) 0.6762(3) 0.0564(8) Uani . . 1.000 C
C5 0.17560(19) 0.16488(7) 0.5674(2) 0.0463(7) Uani . . 1.000 C
C6 0.13752(15) 0.20439(7) 0.56190(19) 0.0369(6) Uani . . 1.000 C
C7 0.10662(16) 0.27514(7) 0.45611(19) 0.0378(6) Uani . . 1.000 C
C8 0.07635(17) 0.28856(6) 0.5677(2) 0.0381(6) Uani . . 1.000 C
C9 0.0408(2) 0.33058(7) 0.5941(2) 0.0523(8) Uani . . 1.000 C
C10 0.12073(17) 0.30315(7) 0.3555(2) 0.0431(7) Uani . . 1.000 C
C11 0.1445(2) 0.30665(9) 0.1440(2) 0.0652(10) Uani . . 1.000 C
C12 0.2532(3) 0.31506(14) 0.1235(4) 0.1030(19) Uani . . 1.000 C
H1 0.05060 0.27340 0.72960 0.0490 Uiso calc R 1.000 H
H2 0.11220 0.21890 0.84790 0.0600 Uiso calc R 1.000 H
H3 0.17090 0.15370 0.85380 0.0690 Uiso calc R 1.000 H
H4 0.21100 0.11930 0.67980 0.0680 Uiso calc R 1.000 H
H5 0.19330 0.15140 0.49720 0.0560 Uiso calc R 1.000 H
H9A 0.00680 0.33110 0.67050 0.0780 Uiso calc R 1.000 H
H9B -0.00630 0.33920 0.53290 0.0780 Uiso calc R 1.000 H
H9C 0.09900 0.34850 0.59580 0.0780 Uiso calc R 1.000 H
H11A 0.10730 0.33200 0.15120 0.0780 Uiso calc R 1.000 H
H11B 0.11680 0.29210 0.07580 0.0780 Uiso calc R 1.000 H
H12A 0.28240 0.32720 0.19380 0.1540 Uiso calc R 1.000 H
H12B 0.26030 0.33320 0.05680 0.1540 Uiso calc R 1.000 H
H12C 0.28870 0.29020 0.10620 0.1540 Uiso calc R 1.000 H

loop_
_atom_type_symbol
_atom_type_description
_atom_type_scat_dispersion_real
_atom_type_scat_dispersion_imag
_atom_type_scat_source
S S 0.1246 0.1234 'International Tables Vol C Tables 4.2.6.8 and 6.1.1.4'
O O 0.0106 0.0060 'International Tables Vol C Tables 4.2.6.8 and 6.1.1.4'
N N 0.0061 0.0033 'International Tables Vol C Tables 4.2.6.8 and 6.1.1.4'
H H 0.0000 0.0000 'International Tables Vol C Tables 4.2.6.8 and 6.1.1.4'
C C 0.0033 0.0016 'International Tables Vol C Tables 4.2.6.8 and 6.1.1.4'

loop_
_geom_angle_atom_site_label_1
_geom_angle_atom_site_label_2
_geom_angle_atom_site_label_3
_geom_angle
_geom_angle_publ_flag
O1 S1 C6 105.70(10) yes
O1 S1 C7 107.63(10) yes
C6 S1 C7 98.03(10) yes
C10 O3 C11 117.42(19) yes
C1 N1 C8 125.23(19) yes
C8 N1 H1 117.00 no
C1 N1 H1 117.00 no
N1 C1 C6 121.43(19) yes
N1 C1 C2 119.2(2) yes
C2 C1 C6 119.4(2) no
C1 C2 C3 119.7(2) no
C2 C3 C4 121.4(2) no
C3 C4 C5 119.3(2) no
C4 C5 C6 120.3(2) no
S1 C6 C5 116.28(16) yes
C1 C6 C5 119.9(2) no
S1 C6 C1 123.65(17) yes
C8 C7 C10 121.6(2) no
S1 C7 C8 123.31(17) yes
S1 C7 C10 114.57(16) yes
C7 C8 C9 124.4(2) no
N1 C8 C7 121.85(19) yes
N1 C8 C9 113.71(19) yes
O2 C10 O3 122.6(2) yes
O2 C10 C7 126.3(2) yes
O3 C10 C7 111.06(19) yes
O3 C11 C12 111.4(3) yes
C1 C2 H2 120.00 no
C3 C2 H2 120.00 no
C2 C3 H3 119.00 no
C4 C3 H3 119.00 no
C3 C4 H4 120.00 no
C5 C4 H4 120.00 no
C4 C5 H5 120.00 no
C6 C5 H5 120.00 no
C8 C9 H9A 110.00 no
C8 C9 H9B 109.00 no
C8 C9 H9C 109.00 no
H9A C9 H9B 109.00 no
H9A C9 H9C 109.00 no
H9B C9 H9C 109.00 no
O3 C11 H11A 109.00 no
O3 C11 H11B 109.00 no
C12 C11 H11A 109.00 no
C12 C11 H11B 109.00 no
H11A C11 H11B 108.00 no
C11 C12 H12A 110.00 no
C11 C12 H12B 109.00 no
C11 C12 H12C 109.00 no
H12A C12 H12B 110.00 no
H12A C12 H12C 109.00 no
H12B C12 H12C 109.00 no

loop_
_geom_bond_atom_site_label_1
_geom_bond_atom_site_label_2
_geom_bond_distance
_geom_bond_publ_flag
S1 O1 1.5083(19) yes
S1 C6 1.760(2) yes
S1 C7 1.750(2) yes
O2 C10 1.208(3) yes
O3 C10 1.343(3) yes
O3 C11 1.444(3) yes
N1 C1 1.384(3) yes
N1 C8 1.348(3) yes
N1 H1 0.8600 no
C1 C6 1.381(3) no
C1 C2 1.402(3) no
C2 C3 1.364(4) no
C3 C4 1.382(4) no
C4 C5 1.375(4) no
C5 C6 1.398(3) no
C7 C8 1.379(3) no
C7 C10 1.466(3) no
C8 C9 1.493(3) no
C11 C12 1.458(5) no
C2 H2 0.9300 no
C3 H3 0.9300 no
C4 H4 0.9300 no
C5 H5 0.9300 no
C9 H9A 0.9600 no
C9 H9B 0.9600 no
C9 H9C 0.9600 no
C11 H11A 0.9700 no
C11 H11B 0.9700 no
C12 H12A 0.9600 no
C12 H12B 0.9600 no
C12 H12C 0.9600 no

loop_
_geom_contact_atom_site_label_1
_geom_contact_atom_site_label_2
_geom_contact_distance
_geom_contact_site_symmetry_2
_geom_contact_publ_flag
S1 O3 2.7002(18) . no
S1 N1 3.0930(19) . no
S1 C7 3.651(2) 14_555 no
S1 C10 3.623(2) 14_555 no
S1 H1 3.0000 6_554 no
O1 N1 2.821(3) 6_554 no
O2 C12 3.239(5) . no
O2 C9 3.411(3) 12_554 no
O2 C9 2.831(3) . no
O3 C1 3.303(3) 6_554 no
O3 C2 3.367(3) 6_554 no
O3 N1 3.237(3) 6_554 no
O3 S1 2.7002(18) . no
O1 H9A 2.7500 6_554 no
O1 H11B 2.6800 6_555 no
O1 H1 1.9600 6_554 no
O1 H2 2.8500 6_554 no
O1 H4 2.7400 8_454 no
O2 H5 2.8200 14_555 no
O2 H12A 2.8000 . no
O2 H9B 2.5600 . no
O2 H9C 2.6500 . no
O2 H11A 2.3700 . no
N1 S1 3.0930(19) . no
N1 O1 2.821(3) 6_555 no
N1 O3 3.237(3) 6_555 no
C1 O3 3.303(3) 6_555 no
C1 C11 3.515(3) 6_555 no
C2 O3 3.367(3) 6_555 no
C2 C10 3.350(3) 6_555 no
C5 C8 3.571(3) 14_555 no
C6 C7 3.592(3) 14_555 no
C7 S1 3.651(2) 14_555 no
C7 C6 3.592(3) 14_555 no
C8 C5 3.571(3) 14_555 no
C9 O2 3.411(3) 4_455 no
C9 O2 2.831(3) . no
C10 S1 3.623(2) 14_555 no
C10 C2 3.350(3) 6_554 no
C11 C1 3.515(3) 6_554 no
C12 O2 3.239(5) . no
C4 H9C 2.9300 14_555 no
C5 H9C 2.9800 14_555 no
C7 H2 3.1000 6_554 no
C9 H5 2.9000 3_555 no
C10 H9C 3.0800 . no
C10 H12A 2.8800 . no
C10 H9B 2.8400 . no
H1 H2 2.3700 . no
H1 H9A 2.1000 . no
H1 S1 3.0000 6_555 no
H1 O1 1.9600 6_555 no
H2 H1 2.3700 . no
H2 O1 2.8500 6_555 no
H2 C7 3.1000 6_555 no
H3 H11A 2.4500 7_545 no
H3 H12B 2.4700 14_556 no
H4 O1 2.7400 16_555 no
H5 C9 2.9000 7_544 no
H5 H9A 2.5600 7_544 no
H5 H9C 2.4900 7_544 no
H5 O2 2.8200 14_555 no
H9A H1 2.1000 . no
H9A H5 2.5600 3_555 no
H9A O1 2.7500 6_555 no
H9B O2 2.5600 . no
H9B C10 2.8400 . no
H9C O2 2.6500 . no
H9C C10 3.0800 . no
H9C H5 2.4900 3_555 no
H9C C4 2.9300 14_555 no
H9C C5 2.9800 14_555 no
H11A O2 2.3700 . no
H11A H3 2.4500 3_554 no
H11B O1 2.6800 6_554 no
H12A O2 2.8000 . no
H12A C10 2.8800 . no
H12B H3 2.4700 14_554 no

loop_
_geom_hbond_atom_site_label_D
_geom_hbond_atom_site_label_H
_geom_hbond_atom_site_label_A
_geom_hbond_site_symmetry_A
_geom_hbond_distance_DH
_geom_hbond_distance_HA
_geom_hbond_distance_DA
_geom_hbond_angle_DHA
_geom_hbond_publ_flag
N1 H1 O1 6_555 0.86 1.96 2.821(3) 175 yes

loop_
_geom_torsion_atom_site_label_1
_geom_torsion_atom_site_label_2
_geom_torsion_atom_site_label_3
_geom_torsion_atom_site_label_4
_geom_torsion
_geom_torsion_publ_flag
O1 S1 C6 C5 85.45(18) yes
C7 S1 C6 C5 -163.61(18) no
O1 S1 C7 C8 82.2(2) yes
C6 S1 C7 C8 -27.2(2) no
O1 S1 C7 C10 -89.56(17) yes
C6 S1 C7 C10 161.07(16) no
O1 S1 C6 C1 -89.75(19) yes
C7 S1 C6 C1 21.19(19) no
C11 O3 C10 O2 0.1(3) no
C11 O3 C10 C7 -179.51(19) no
C10 O3 C11 C12 86.8(3) no
C1 N1 C8 C9 -174.35(19) no
C8 N1 C1 C2 167.4(2) no
C1 N1 C8 C7 6.0(3) no
C8 N1 C1 C6 -12.3(3) no
C2 C1 C6 C5 -0.1(3) no
N1 C1 C6 C5 179.59(19) no
N1 C1 C2 C3 179.3(2) no
C2 C1 C6 S1 174.97(17) no
N1 C1 C6 S1 -5.4(3) no
C6 C1 C2 C3 -1.1(3) no
C1 C2 C3 C4 0.9(4) no
C2 C3 C4 C5 0.3(4) no
C3 C4 C5 C6 -1.5(4) no
C4 C5 C6 S1 -174.06(19) no
C4 C5 C6 C1 1.3(3) no
S1 C7 C10 O2 -175.0(2) yes
C10 C7 C8 N1 -171.3(2) yes
C10 C7 C8 C9 9.1(3) yes
S1 C7 C8 N1 17.5(3) yes
S1 C7 C8 C9 -162.10(18) yes
C8 C7 C10 O2 13.1(4) yes
C8 C7 C10 O3 -167.3(2) yes
S1 C7 C10 O3 4.6(2) yes

loop_
_cod_related_entry_id
_cod_related_entry_database
_cod_related_entry_code
1 ChemSpider 1228900
